data_7114964
loop_
_publ_author_name
'Bondy, Chantelle R.'
'Loeb, Stephen J.'
'Gale, Philip A.'

_publ_section_title
;
 Platinum(ii) nicotinamide complexes as receptors for oxo-anions
;
_journal_issue 8
_journal_name_full 'Chemical Communications'
_journal_page_first 729
_journal_paper_doi 10.1039/b101440o
_journal_year 2001
_chemical_formula_sum 'C56 H42 N8 O12 Pt Re2'
_chemical_formula_weight 1586.47
_chemical_name_systematic
; 
? 
;
_space_group_IT_number 2
_symmetry_cell_setting triclinic
_symmetry_space_group_name_Hall '-P 1'
_symmetry_space_group_name_H-M 'P -1'
_atom_sites_solution_hydrogens geom
_atom_sites_solution_primary direct
_atom_sites_solution_secondary difmap
_audit_creation_method SHELXL-97
_cell_angle_alpha 72.888(3)
_cell_angle_beta 88.487(3)
_cell_angle_gamma 71.773(2)
_cell_formula_units_Z 2
_cell_length_a 10.1818(14)
_cell_length_b 14.618(2)
_cell_length_c 17.408(2)
_cell_measurement_reflns_used 'reflections from 60 data frames'
_cell_measurement_temperature 293(2)
_cell_measurement_theta_max 28.3
_cell_measurement_theta_min 1.5
_cell_volume 2345.9(5)
_computing_cell_refinement 'Siemens SAINT'
_computing_data_collection 'Siemens SMART'
_computing_data_reduction 'Siemens SHELXTL XPREP'
_computing_molecular_graphics 'Siemens SHELXTL XP'
_computing_publication_material 'Siemens SHELXTL XCIF'
_computing_structure_refinement 'SHELXL-97 (Sheldrick, 1997)'
_computing_structure_solution 'SHELXS-97 (Sheldrick, 1990)'
_diffrn_ambient_temperature 293(2)
_diffrn_measured_fraction_theta_full 0.995
_diffrn_measured_fraction_theta_max 0.995
_diffrn_measurement_device_type 'Siemens SMART CCD'
_diffrn_measurement_method 'hemisphere scans'
_diffrn_radiation_monochromator graphite
_diffrn_radiation_source 'fine-focus sealed tube'
_diffrn_radiation_type MoK\a
_diffrn_radiation_wavelength 0.71073
_diffrn_reflns_av_R_equivalents 0.0159
_diffrn_reflns_av_sigmaI/netI 0.0177
_diffrn_reflns_limit_h_max 10
_diffrn_reflns_limit_h_min -10
_diffrn_reflns_limit_k_max 15
_diffrn_reflns_limit_k_min -11
_diffrn_reflns_limit_l_max 18
_diffrn_reflns_limit_l_min -15
_diffrn_reflns_number 9465
_diffrn_reflns_theta_full 22.50
_diffrn_reflns_theta_max 22.50
_diffrn_reflns_theta_min 2.18
_diffrn_standards_decay_% <
_diffrn_standards_number '50 standard frames at start and end'
_exptl_absorpt_coefficient_mu 8.203
_exptl_absorpt_correction_T_max 0.4921
_exptl_absorpt_correction_T_min 0.2053
_exptl_absorpt_correction_type empirical
_exptl_crystal_colour colourless
_exptl_crystal_density_diffrn 2.246
_exptl_crystal_density_meas ?
_exptl_crystal_density_method 'not measured'
_exptl_crystal_description block
_exptl_crystal_F_000 1516
_exptl_crystal_size_max 0.28
_exptl_crystal_size_mid 0.34
_exptl_crystal_size_min 0.34
_refine_diff_density_max 1.572
_refine_diff_density_min -1.221
_refine_diff_density_rms 0.114
_refine_ls_extinction_method none
_refine_ls_goodness_of_fit_ref 1.033
_refine_ls_hydrogen_treatment mixed
_refine_ls_matrix_type full
_refine_ls_number_parameters 568
_refine_ls_number_reflns 6103
_refine_ls_number_restraints 2
_refine_ls_restrained_S_all 1.036
_refine_ls_R_factor_all 0.0369
_refine_ls_R_factor_gt 0.0310
_refine_ls_shift/su_max 0.601
_refine_ls_shift/su_mean 0.016
_refine_ls_structure_factor_coef Fsqd
_refine_ls_weighting_details 'calc w=1/[\s^2^(Fo^2^)+(0.0504P)^2^+7.3658P] where P=(Fo^2^+2Fc^2^)/3'
_refine_ls_weighting_scheme calc
_refine_ls_wR_factor_gt 0.0802
_refine_ls_wR_factor_ref 0.0844
_reflns_number_gt 5367
_reflns_number_total 6103
_reflns_threshold_expression >2sigma(I)
_cod_data_source_file b101440o.txt
_cod_data_source_block '[PtL4][REO4]2'
_cod_depositor_comments
;
The following automatic conversions were performed:

'_exptl_crystal_density_meas' value 'not measured' was changed to '?'
- the value is perceived as not measured.

Automatic conversion script
Id: cif_fix_values 3008 2015-01-20 13:52:24Z robertas 
;
_cod_original_cell_volume 2346.0(6)
_cod_original_sg_symbol_H-M P-1
_cod_database_code 7114964

loop_
_symmetry_equiv_pos_as_xyz
'x, y, z'
'-x, -y, -z'

loop_
_atom_site_label
_atom_site_type_symbol
_atom_site_fract_x
_atom_site_fract_y
_atom_site_fract_z
_atom_site_U_iso_or_equiv
_atom_site_adp_type
_atom_site_occupancy
_atom_site_symmetry_multiplicity
_atom_site_calc_flag
_atom_site_refinement_flags
Pt1 Pt 1.62159(3) 0.290047(19) -0.691900(15) 0.03806(10) Uani 1 1 d .
O1 O 1.7178(8) 0.7033(5) -0.9235(4) 0.093(2) Uani 1 1 d .
O2 O 1.4604(6) 0.4274(5) -0.3681(3) 0.0684(16) Uani 1 1 d .
O3 O 1.5318(6) -0.1500(4) -0.5264(3) 0.0604(14) Uani 1 1 d .
O4 O 1.7534(7) 0.1982(6) -1.0352(4) 0.086(2) Uani 1 1 d .
N1 N 1.5770(6) 0.4371(4) -0.7542(3) 0.0419(13) Uani 1 1 d .
N2 N 1.8825(8) 0.5755(6) -0.8380(6) 0.097(3) Uani 1 1 d .
H2A H 1.9012 0.5170 -0.8027 0.116 Uiso 1 1 calc R
N3 N 1.6526(6) 0.3237(4) -0.5907(3) 0.0387(13) Uani 1 1 d .
N4 N 1.3546(7) 0.3404(5) -0.4150(4) 0.0616(18) Uani 1 1 d .
H4A H 1.3597 0.3036 -0.4462 0.074 Uiso 1 1 calc R
N5 N 1.6685(6) 0.1412(4) -0.6307(3) 0.0417(13) Uani 1 1 d .
N6 N 1.3832(7) -0.0205(5) -0.6188(4) 0.0594(17) Uani 1 1 d .
H6A H 1.3682 0.0396 -0.6510 0.071 Uiso 1 1 calc R
N7 N 1.5854(6) 0.2600(4) -0.7943(3) 0.0437(14) Uani 1 1 d .
N8 N 1.9105(8) 0.1436(6) -0.9301(4) 0.075(2) Uani 1 1 d .
H8C H 1.9232 0.1315 -0.8789 0.090 Uiso 1 1 calc R
C1 C 1.4452(8) 0.4975(6) -0.7656(5) 0.056(2) Uani 1 1 d .
H1A H 1.3765 0.4709 -0.7425 0.067 Uiso 1 1 calc R
C2 C 1.4084(9) 0.5969(6) -0.8100(5) 0.061(2) Uani 1 1 d .
H2B H 1.3157 0.6369 -0.8179 0.073 Uiso 1 1 calc R
C3 C 1.5082(9) 0.6371(6) -0.8427(5) 0.059(2) Uani 1 1 d .
H3A H 1.4844 0.7047 -0.8731 0.071 Uiso 1 1 calc R
C4 C 1.6453(8) 0.5767(6) -0.8304(4) 0.0505(18) Uani 1 1 d .
C5 C 1.6760(8) 0.4765(5) -0.7859(4) 0.0473(17) Uani 1 1 d .
H5A H 1.7679 0.4351 -0.7776 0.057 Uiso 1 1 calc R
C6 C 1.7538(9) 0.6228(7) -0.8682(5) 0.067(2) Uani 1 1 d .
C7 C 1.9937(15) 0.6171(13) -0.8613(11) 0.162(8) Uani 1 1 d .
H7A H 2.0584 0.5978 -0.8150 0.194 Uiso 1 1 calc R
H7B H 1.9565 0.6902 -0.8800 0.194 Uiso 1 1 calc R
C8 C 2.062(2) 0.582(2) -0.9220(11) 0.260(19) Uani 1 1 d D
H8A H 1.9873 0.5806 -0.9543 0.312 Uiso 1 1 calc R
H8B H 2.0889 0.6393 -0.9538 0.312 Uiso 1 1 calc R
C9 C 2.170(3) 0.5018(18) -0.9293(18) 0.32(3) Uani 1 1 d D
H9A H 2.1331 0.4541 -0.9425 0.384 Uiso 1 1 calc R
H9B H 2.2242 0.4679 -0.8781 0.384 Uiso 1 1 calc R
C10 C 2.258(3) 0.533(2) -0.9908(16) 0.285(19) Uani 1 1 d D
H10A H 2.3189 0.4750 -1.0029 0.427 Uiso 1 1 calc R
H10B H 2.3113 0.5670 -0.9720 0.427 Uiso 1 1 calc R
H10C H 2.2015 0.5785 -1.0386 0.427 Uiso 1 1 calc R
C11 C 1.7692(8) 0.3392(6) -0.5749(5) 0.0510(18) Uani 1 1 d .
H11A H 1.8399 0.3299 -0.6095 0.061 Uiso 1 1 calc R
C12 C 1.7899(8) 0.3686(6) -0.5092(5) 0.058(2) Uani 1 1 d .
H12A H 1.8726 0.3792 -0.4997 0.069 Uiso 1 1 calc R
C13 C 1.6861(8) 0.3819(5) -0.4582(4) 0.0495(18) Uani 1 1 d .
H13A H 1.6966 0.4034 -0.4142 0.059 Uiso 1 1 calc R
C14 C 1.5650(7) 0.3631(5) -0.4723(4) 0.0402(16) Uani 1 1 d .
C15 C 1.5511(7) 0.3362(5) -0.5392(4) 0.0386(15) Uani 1 1 d .
H15A H 1.4687 0.3260 -0.5501 0.046 Uiso 1 1 calc R
C16 C 1.4550(8) 0.3798(5) -0.4136(4) 0.0455(17) Uani 1 1 d .
C17 C 1.2356(10) 0.3565(8) -0.3659(6) 0.078(3) Uani 1 1 d .
H17A H 1.1533 0.3988 -0.4011 0.094 Uiso 1 1 calc R
H17B H 1.2497 0.3927 -0.3299 0.094 Uiso 1 1 calc R
C18 C 1.2115(17) 0.2629(14) -0.3178(11) 0.185(9) Uani 1 1 d .
H18A H 1.1365 0.2840 -0.2848 0.221 Uiso 1 1 calc R
H18B H 1.1735 0.2396 -0.3561 0.221 Uiso 1 1 calc R
C19 C 1.2963(18) 0.1856(15) -0.2720(10) 0.169(8) Uani 1 1 d .
H19A H 1.3361 0.2073 -0.2332 0.203 Uiso 1 1 calc R
H19B H 1.3706 0.1616 -0.3043 0.203 Uiso 1 1 calc R
C20 C 1.2551(16) 0.0918(12) -0.2228(9) 0.145(6) Uani 1 1 d .
H20A H 1.3335 0.0429 -0.1884 0.218 Uiso 1 1 calc R
H20B H 1.2265 0.0623 -0.2592 0.218 Uiso 1 1 calc R
H20C H 1.1802 0.1124 -0.1905 0.218 Uiso 1 1 calc R
C21 C 1.7976(8) 0.0870(6) -0.5986(4) 0.0503(18) Uani 1 1 d .
H21A H 1.8642 0.1195 -0.6045 0.060 Uiso 1 1 calc R
C22 C 1.8361(8) -0.0138(6) -0.5574(5) 0.056(2) Uani 1 1 d .
H22A H 1.9262 -0.0487 -0.5346 0.067 Uiso 1 1 calc R
C23 C 1.7377(8) -0.0625(6) -0.5503(5) 0.0539(19) Uani 1 1 d .
H23A H 1.7612 -0.1310 -0.5227 0.065 Uiso 1 1 calc R
C24 C 1.6054(8) -0.0094(5) -0.5844(4) 0.0453(17) Uani 1 1 d .
C25 C 1.5733(7) 0.0936(5) -0.6236(4) 0.0433(16) Uani 1 1 d .
H25A H 1.4833 0.1305 -0.6457 0.052 Uiso 1 1 calc R
C26 C 1.5031(8) -0.0653(5) -0.5747(4) 0.0472(17) Uani 1 1 d .
C27 C 1.2750(9) -0.0678(7) -0.6157(5) 0.063(2) Uani 1 1 d .
H27A H 1.1855 -0.0181 -0.6162 0.076 Uiso 1 1 calc R
H27B H 1.2891 -0.1218 -0.5653 0.076 Uiso 1 1 calc R
C28 C 1.2730(9) -0.1099(7) -0.6840(5) 0.063(2) Uani 1 1 d .
H28A H 1.3570 -0.1664 -0.6788 0.076 Uiso 1 1 calc R
H28B H 1.2726 -0.0585 -0.7342 0.076 Uiso 1 1 calc R
C29 C 1.1488(9) -0.1449(7) -0.6872(6) 0.073(2) Uani 1 1 d .
H29A H 1.1391 -0.1861 -0.6337 0.087 Uiso 1 1 calc R
H29B H 1.0660 -0.0863 -0.7024 0.087 Uiso 1 1 calc R
C30 C 1.1582(13) -0.2044(10) -0.7451(8) 0.112(4) Uani 1 1 d .
H30A H 1.0767 -0.2243 -0.7442 0.167 Uiso 1 1 calc R
H30B H 1.2387 -0.2634 -0.7298 0.167 Uiso 1 1 calc R
H30C H 1.1652 -0.1635 -0.7985 0.167 Uiso 1 1 calc R
C31 C 1.4589(9) 0.2615(7) -0.8150(5) 0.060(2) Uani 1 1 d .
H31A H 1.3867 0.2788 -0.7827 0.072 Uiso 1 1 calc R
C32 C 1.4330(10) 0.2379(8) -0.8834(5) 0.072(3) Uani 1 1 d .
H32A H 1.3447 0.2385 -0.8963 0.087 Uiso 1 1 calc R
C33 C 1.5352(10) 0.2144(7) -0.9307(5) 0.067(2) Uani 1 1 d .
H33A H 1.5168 0.2017 -0.9779 0.080 Uiso 1 1 calc R
C34 C 1.6665(8) 0.2087(6) -0.9105(4) 0.0521(19) Uani 1 1 d .
C35 C 1.6874(8) 0.2351(6) -0.8420(4) 0.0498(18) Uani 1 1 d .
H35A H 1.7753 0.2355 -0.8291 0.060 Uiso 1 1 calc R
C36 C 1.7821(9) 0.1825(7) -0.9631(5) 0.066(2) Uani 1 1 d .
C37 C 2.0318(11) 0.1200(9) -0.9761(6) 0.097(4) Uani 1 1 d .
H37A H 2.0152 0.0848 -1.0124 0.117 Uiso 1 1 calc R
H37B H 2.0449 0.1825 -1.0086 0.117 Uiso 1 1 calc R
C38 C 2.1538(11) 0.0596(10) -0.9263(7) 0.104(4) Uani 1 1 d .
H38A H 2.1392 -0.0029 -0.8952 0.125 Uiso 1 1 calc R
H38B H 2.1652 0.0942 -0.8884 0.125 Uiso 1 1 calc R
C39 C 2.2846(11) 0.0335(10) -0.9644(7) 0.102(4) Uani 1 1 d .
H39A H 2.3037 0.0953 -0.9929 0.122 Uiso 1 1 calc R
H39B H 2.2739 0.0009 -1.0039 0.122 Uiso 1 1 calc R
C40 C 2.4073(13) -0.0351(13) -0.9065(8) 0.143(6) Uani 1 1 d .
H40A H 2.4886 -0.0495 -0.9358 0.214 Uiso 1 1 calc R
H40B H 2.3902 -0.0969 -0.8784 0.214 Uiso 1 1 calc R
H40C H 2.4213 -0.0024 -0.8683 0.214 Uiso 1 1 calc R
Re1 Re 1.14343(3) 0.39730(3) -0.63018(2) 0.06164(13) Uani 1 1 d .
O5 O 0.9852(6) 0.4326(5) -0.6815(4) 0.0726(16) Uani 1 1 d .
O6 O 1.1371(7) 0.3282(6) -0.5329(4) 0.098(2) Uani 1 1 d .
O7 O 1.2711(7) 0.3275(6) -0.6740(5) 0.106(2) Uani 1 1 d .
O8 O 1.1828(10) 0.5021(7) -0.6332(6) 0.126(3) Uani 1 1 d .
Re2 Re 1.06603(3) 0.19787(2) -0.73804(2) 0.05539(12) Uani 1 1 d .
O9 O 1.2402(6) 0.1558(4) -0.7521(4) 0.0705(16) Uani 1 1 d .
O10 O 0.9891(6) 0.1164(5) -0.7572(4) 0.0724(16) Uani 1 1 d .
O11 O 1.0424(6) 0.1967(5) -0.6401(4) 0.0728(16) Uani 1 1 d .
O12 O 0.9864(8) 0.3141(5) -0.8021(4) 0.097(2) Uani 1 1 d .

loop_
_atom_site_aniso_label
_atom_site_aniso_U_11
_atom_site_aniso_U_22
_atom_site_aniso_U_33
_atom_site_aniso_U_23
_atom_site_aniso_U_13
_atom_site_aniso_U_12
Pt1 0.03849(17) 0.03778(17) 0.03832(16) -0.00939(12) 0.00477(11) -0.01484(12)
O1 0.103(5) 0.074(4) 0.083(4) 0.021(4) -0.006(4) -0.042(4)
O2 0.076(4) 0.091(4) 0.061(3) -0.043(3) 0.018(3) -0.039(3)
O3 0.063(3) 0.046(3) 0.069(3) -0.007(3) 0.002(3) -0.023(3)
O4 0.081(4) 0.116(5) 0.052(4) -0.032(4) 0.004(3) -0.014(4)
N1 0.044(4) 0.039(3) 0.043(3) -0.007(3) 0.003(3) -0.018(3)
N2 0.060(5) 0.080(6) 0.123(7) 0.028(5) -0.009(5) -0.039(5)
N3 0.040(3) 0.033(3) 0.046(3) -0.013(2) 0.005(3) -0.014(3)
N4 0.062(4) 0.077(5) 0.066(4) -0.041(4) 0.028(3) -0.034(4)
N5 0.046(4) 0.043(3) 0.040(3) -0.011(3) 0.005(3) -0.022(3)
N6 0.057(4) 0.051(4) 0.066(4) -0.001(3) 0.001(3) -0.026(3)
N7 0.046(4) 0.045(3) 0.041(3) -0.012(3) 0.001(3) -0.016(3)
N8 0.058(5) 0.098(6) 0.056(4) -0.030(4) 0.002(4) -0.002(4)
C1 0.041(5) 0.059(5) 0.062(5) -0.014(4) 0.004(4) -0.014(4)
C2 0.051(5) 0.046(5) 0.073(5) -0.011(4) 0.000(4) -0.004(4)
C3 0.066(6) 0.041(4) 0.060(5) -0.006(4) -0.012(4) -0.011(4)
C4 0.059(5) 0.049(5) 0.043(4) -0.007(3) -0.003(3) -0.022(4)
C5 0.049(4) 0.043(4) 0.046(4) -0.006(3) -0.001(3) -0.014(4)
C6 0.065(6) 0.060(5) 0.068(5) 0.001(5) -0.003(4) -0.028(5)
C7 0.097(10) 0.157(14) 0.183(16) 0.052(13) 0.004(10) -0.071(10)
C8 0.24(3) 0.54(6) 0.090(12) -0.07(2) 0.053(15) -0.28(4)
C9 0.27(4) 0.123(19) 0.49(6) 0.00(3) -0.22(4) -0.02(2)
C10 0.39(5) 0.26(3) 0.24(3) 0.03(2) 0.03(3) -0.24(4)
C11 0.044(4) 0.060(5) 0.057(5) -0.021(4) 0.012(4) -0.024(4)
C12 0.052(5) 0.075(6) 0.056(5) -0.020(4) -0.002(4) -0.034(4)
C13 0.057(5) 0.047(4) 0.049(4) -0.020(4) 0.003(4) -0.019(4)
C14 0.043(4) 0.035(4) 0.044(4) -0.010(3) 0.004(3) -0.016(3)
C15 0.041(4) 0.036(4) 0.040(4) -0.009(3) 0.005(3) -0.017(3)
C16 0.046(4) 0.039(4) 0.047(4) -0.012(3) 0.002(3) -0.008(3)
C17 0.067(6) 0.104(8) 0.087(7) -0.049(6) 0.039(5) -0.041(6)
C18 0.110(12) 0.170(16) 0.188(17) 0.024(14) 0.095(12) -0.007(11)
C19 0.126(13) 0.173(17) 0.134(13) 0.006(12) 0.048(11) 0.002(12)
C20 0.148(14) 0.144(13) 0.118(11) 0.011(10) -0.004(10) -0.058(11)
C21 0.046(5) 0.054(5) 0.051(4) -0.007(4) 0.000(3) -0.023(4)
C22 0.047(5) 0.047(5) 0.062(5) -0.008(4) -0.007(4) -0.007(4)
C23 0.054(5) 0.045(4) 0.057(4) -0.009(4) -0.002(4) -0.012(4)
C24 0.051(4) 0.043(4) 0.044(4) -0.012(3) 0.005(3) -0.018(4)
C25 0.042(4) 0.042(4) 0.042(4) -0.013(3) 0.003(3) -0.008(3)
C26 0.052(5) 0.041(4) 0.044(4) -0.010(4) 0.005(4) -0.012(4)
C27 0.057(5) 0.062(5) 0.071(5) -0.010(4) 0.009(4) -0.030(4)
C28 0.057(5) 0.062(5) 0.071(5) -0.017(4) 0.005(4) -0.022(4)
C29 0.064(6) 0.060(5) 0.092(7) -0.018(5) -0.005(5) -0.020(5)
C30 0.112(10) 0.120(10) 0.131(10) -0.060(8) 0.007(8) -0.054(8)
C31 0.054(5) 0.077(6) 0.054(5) -0.015(4) 0.004(4) -0.031(4)
C32 0.059(6) 0.117(8) 0.058(5) -0.032(5) 0.001(4) -0.044(6)
C33 0.079(6) 0.087(6) 0.045(4) -0.021(4) 0.001(4) -0.039(5)
C34 0.057(5) 0.062(5) 0.044(4) -0.021(4) 0.001(4) -0.023(4)
C35 0.044(4) 0.056(5) 0.048(4) -0.017(4) -0.002(3) -0.014(4)
C36 0.065(6) 0.075(6) 0.052(5) -0.024(4) 0.006(4) -0.009(5)
C37 0.079(7) 0.115(9) 0.072(6) -0.029(6) 0.011(6) 0.005(7)
C38 0.065(7) 0.136(10) 0.109(9) -0.055(8) 0.019(6) -0.012(7)
C39 0.074(7) 0.126(10) 0.095(8) -0.037(7) 0.031(6) -0.017(7)
C40 0.087(9) 0.188(16) 0.121(11) -0.037(11) 0.013(8) -0.009(10)
Re1 0.0424(2) 0.0842(3) 0.0705(2) -0.03279(19) 0.00712(16) -0.02839(18)
O5 0.059(4) 0.081(4) 0.077(4) -0.013(3) -0.013(3) -0.031(3)
O6 0.078(5) 0.140(7) 0.066(4) -0.021(4) -0.002(3) -0.029(5)
O7 0.070(4) 0.129(6) 0.121(6) -0.048(5) 0.042(4) -0.029(4)
O8 0.121(7) 0.138(7) 0.162(8) -0.070(6) 0.012(6) -0.076(6)
Re2 0.0471(2) 0.0515(2) 0.0617(2) -0.01620(16) 0.00092(15) -0.00834(15)
O9 0.055(4) 0.068(4) 0.084(4) -0.022(3) 0.019(3) -0.017(3)
O10 0.062(4) 0.077(4) 0.081(4) -0.027(3) -0.008(3) -0.022(3)
O11 0.066(4) 0.087(4) 0.073(4) -0.034(3) 0.012(3) -0.025(3)
O12 0.113(6) 0.063(4) 0.095(5) -0.018(4) -0.011(4) -0.005(4)

loop_
_atom_type_symbol
_atom_type_description
_atom_type_scat_dispersion_real
_atom_type_scat_dispersion_imag
_atom_type_scat_source
C C 0.0033 0.0016 'International Tables Vol C Tables 4.2.6.8 and 6.1.1.4'
H H 0.0000 0.0000 'International Tables Vol C Tables 4.2.6.8 and 6.1.1.4'
N N 0.0061 0.0033 'International Tables Vol C Tables 4.2.6.8 and 6.1.1.4'
O O 0.0106 0.0060 'International Tables Vol C Tables 4.2.6.8 and 6.1.1.4'
Re Re -1.0185 7.2310 'International Tables Vol C Tables 4.2.6.8 and 6.1.1.4'
Pt Pt -1.7033 8.3905 'International Tables Vol C Tables 4.2.6.8 and 6.1.1.4'

loop_
_geom_angle_atom_site_label_1
_geom_angle_atom_site_label_2
_geom_angle_atom_site_label_3
_geom_angle
N1 Pt1 N3 89.0(2)
N1 Pt1 N7 89.8(2)
N3 Pt1 N7 178.3(2)
N1 Pt1 N5 179.0(2)
N3 Pt1 N5 91.8(2)
N7 Pt1 N5 89.5(2)
C1 N1 C5 118.7(6)
C1 N1 Pt1 119.6(5)
C5 N1 Pt1 121.7(5)
C6 N2 C7 123.0(9)
C11 N3 C15 118.1(6)
C11 N3 Pt1 121.3(5)
C15 N3 Pt1 120.5(4)
C16 N4 C17 123.0(7)
C21 N5 C25 118.3(6)
C21 N5 Pt1 120.4(5)
C25 N5 Pt1 121.3(5)
C26 N6 C27 123.6(7)
C31 N7 C35 118.0(6)
C31 N7 Pt1 120.6(5)
C35 N7 Pt1 121.4(5)
C36 N8 C37 123.2(8)
N1 C1 C2 122.0(7)
C3 C2 C1 119.5(8)
C2 C3 C4 119.5(7)
C3 C4 C5 118.4(7)
C3 C4 C6 118.4(7)
C5 C4 C6 123.2(7)
N1 C5 C4 121.9(7)
O1 C6 N2 123.7(8)
O1 C6 C4 119.2(8)
N2 C6 C4 117.1(7)
N2 C7 C8 110.3(18)
C9 C8 C7 138(2)
C8 C9 C10 112(3)
N3 C11 C12 122.7(7)
C13 C12 C11 118.5(7)
C12 C13 C14 119.8(7)
C15 C14 C13 118.3(6)
C15 C14 C16 124.9(6)
C13 C14 C16 116.7(6)
N3 C15 C14 122.6(6)
O2 C16 N4 122.8(7)
O2 C16 C14 120.4(7)
N4 C16 C14 116.8(6)
N4 C17 C18 114.0(9)
C19 C18 C17 128.3(18)
C18 C19 C20 122.8(18)
N5 C21 C22 123.2(7)
C21 C22 C23 118.3(7)
C24 C23 C22 119.9(7)
C23 C24 C25 118.4(7)
C23 C24 C26 117.7(6)
C25 C24 C26 123.8(7)
N5 C25 C24 121.9(6)
O3 C26 N6 122.5(7)
O3 C26 C24 119.2(7)
N6 C26 C24 118.3(6)
N6 C27 C28 113.3(7)
C27 C28 C29 113.0(7)
C30 C29 C28 113.6(9)
N7 C31 C32 121.5(8)
C33 C32 C31 119.8(8)
C32 C33 C34 120.6(8)
C33 C34 C35 117.7(7)
C33 C34 C36 121.1(7)
C35 C34 C36 121.1(7)
N7 C35 C34 122.3(7)
O4 C36 N8 123.0(8)
O4 C36 C34 118.6(8)
N8 C36 C34 118.3(7)
C38 C37 N8 112.5(9)
C37 C38 C39 118.4(10)
C38 C39 C40 114.3(10)
O8 Re1 O7 107.1(4)
O8 Re1 O6 110.8(4)
O7 Re1 O6 109.2(4)
O8 Re1 O5 108.8(4)
O7 Re1 O5 111.3(4)
O6 Re1 O5 109.5(3)
O12 Re2 O11 110.8(3)
O12 Re2 O9 111.8(4)
O11 Re2 O9 110.3(3)
O12 Re2 O10 107.5(3)
O11 Re2 O10 107.7(3)
O9 Re2 O10 108.6(3)

loop_
_geom_bond_atom_site_label_1
_geom_bond_atom_site_label_2
_geom_bond_distance
Pt1 N1 2.012(5)
Pt1 N3 2.020(5)
Pt1 N7 2.026(5)
Pt1 N5 2.027(5)
O1 C6 1.236(10)
O2 C16 1.211(8)
O3 C26 1.224(8)
O4 C36 1.233(10)
N1 C1 1.338(9)
N1 C5 1.342(9)
N2 C6 1.314(11)
N2 C7 1.441(14)
N3 C11 1.327(9)
N3 C15 1.354(8)
N4 C16 1.325(9)
N4 C17 1.462(10)
N5 C21 1.339(9)
N5 C25 1.344(9)
N6 C26 1.327(9)
N6 C27 1.465(10)
N7 C31 1.338(10)
N7 C35 1.340(9)
N8 C36 1.321(11)
N8 C37 1.460(12)
C1 C2 1.366(11)
C2 C3 1.359(12)
C3 C4 1.382(11)
C4 C5 1.379(10)
C4 C6 1.508(11)
C7 C8 1.39(2)
C8 C9 1.365(19)
C9 C10 1.442(19)
C11 C12 1.376(10)
C12 C13 1.366(11)
C13 C14 1.387(10)
C14 C15 1.358(9)
C14 C16 1.508(10)
C17 C18 1.469(18)
C18 C19 1.246(19)
C19 C20 1.56(2)
C21 C22 1.368(10)
C22 C23 1.383(11)
C23 C24 1.374(10)
C24 C25 1.393(10)
C24 C26 1.491(10)
C27 C28 1.493(12)
C28 C29 1.514(12)
C29 C30 1.497(14)
C31 C32 1.387(12)
C32 C33 1.332(12)
C33 C34 1.362(11)
C34 C35 1.396(10)
C34 C36 1.497(11)
C37 C38 1.413(14)
C38 C39 1.464(13)
C39 C40 1.507(16)
Re1 O8 1.687(8)
Re1 O7 1.700(7)
Re1 O6 1.709(7)
Re1 O5 1.716(5)
Re2 O12 1.691(7)
Re2 O11 1.712(6)
Re2 O9 1.722(5)
Re2 O10 1.724(6)
